data_1011238
loop_
_publ_author_name
'Warren, B E'
'Modell, D I'

_publ_section_title 'The Structure of Enstatite, Mg Si O3'
_journal_coden_ASTM ZEKGAX
_journal_name_full
;
Zeitschrift fuer Kristallographie, Kristallgeometrie, Kristallphysik,
Kristallchemie (-144,1977)
;
_journal_page_first 1
_journal_page_last 14
_journal_volume 75
_journal_year 1930
_chemical_compound_source 'from Mt. Dore, Auvergne, France'
_chemical_formula_structural 'Fe.3 Mg.7 Si O3'
_chemical_formula_sum 'Fe0.3 Mg0.7 O3 Si'
_chemical_name_mineral Hypersthene
_chemical_name_systematic 'Magnesium iron(II) silicate *'
_space_group_IT_number 61
_symmetry_cell_setting orthorhombic
_symmetry_Int_Tables_number 61
_symmetry_space_group_name_Hall '-P 2ac 2ab'
_symmetry_space_group_name_H-M 'P b c a'
_cell_angle_alpha 90
_cell_angle_beta 90
_cell_angle_gamma 90
_cell_formula_units_Z 16
_cell_length_a 18.2
_cell_length_b 8.86
_cell_length_c 5.2
_cell_volume 838.5
_database_code_amcsd 0018104
_exptl_crystal_density_diffrn 3.481
_exptl_crystal_density_meas 3.39
_cod_original_formula_sum 'Fe.3 Mg.7 O3 Si'
_cod_database_code 1011238

loop_
_space_group_symop_operation_xyz
x,y,z
1/2+x,1/2-y,-z
-x,1/2+y,1/2-z
1/2-x,-y,1/2+z
-x,-y,-z
1/2-x,1/2+y,z
x,1/2-y,1/2+z
1/2+x,y,1/2-z

loop_
_atom_site_label
_atom_site_type_symbol
_atom_site_symmetry_multiplicity
_atom_site_Wyckoff_symbol
_atom_site_fract_x
_atom_site_fract_y
_atom_site_fract_z
_atom_site_occupancy
_atom_site_attached_hydrogens
_atom_site_calc_flag
Mg1 Mg2+ 8 c 0.13 0.33 0.37 0.7 0 d
Mg2 Mg2+ 8 c 0.13 -0.04 0.37 0.7 0 d
Fe1 Fe2+ 8 c 0.13 0.33 0.37 0.3 0 d
Fe2 Fe2+ 8 c 0.13 -0.04 0.37 0.3 0 d
Si1 Si4+ 8 c 0.03 -0.35 0.29 1. 0 d
Si2 Si4+ 8 c 0.22 -0.15 0.04 1. 0 d
O1 O2- 8 c 0.06 0.14 0.2 1. 0 d
O2 O2- 8 c 0.06 0.5 0.2 1. 0 d
O3 O2- 8 c 0.05 -0.25 0.05 1. 0 d
O4 O2- 8 c 0.19 0.35 0.06 1. 0 d
O5 O2- 8 c 0.19 0.01 0.05 1. 0 d
O6 O2- 8 c 0.2 -0.25 0.3 1. 0 d

loop_
_atom_type_symbol
_atom_type_oxidation_number
Mg2+ 2.000
Fe2+ 2.000
Si4+ 4.000
O2- -2.000

loop_
_cod_related_entry_id
_cod_related_entry_database
_cod_related_entry_code
1 AMCSD 0018104
